data_4318589
loop_
_publ_author_name
'R. Vaidhyanathan'
'Srinivasan Natarajan'
'C. N. R. Rao'

_publ_section_title
;
 Open-Framework Cadmium Succinates of Different Dimensionalities
;
_journal_name_full 'Inorganic Chemistry'
_journal_page_first 5226
_journal_page_last 5234
_journal_paper_doi 10.1021/ic020333s
_journal_volume 41
_journal_year 2002
_chemical_formula_sum 'C10 H20 Cd N6 O8'
_chemical_formula_weight 464.72
_chemical_name_systematic
;
  ?
;
_space_group_IT_number 70
_symmetry_cell_setting orthorhombic
_symmetry_space_group_name_Hall '-F 2uv 2vw'
_symmetry_space_group_name_H-M 'F d d d :2'
_atom_sites_solution_hydrogens geom
_atom_sites_solution_primary direct
_atom_sites_solution_secondary difmap
_audit_creation_method SHELXL
_cell_angle_alpha 90.00
_cell_angle_beta 90.00
_cell_angle_gamma 90.00
_cell_formula_units_Z 8
_cell_length_a 7.4194(6)
_cell_length_b 17.963(2)
_cell_length_c 24.574(2)
_cell_measurement_temperature 293(2)
_cell_volume 3275.1(5)
_computing_cell_refinement 'Siemens XSCANS'
_computing_data_collection 'Siemens XSCANS'
_computing_data_reduction 'Siemens SHELXTL'
_computing_molecular_graphics 'Siemens SHELXTL'
_computing_publication_material 'Siemens SHELXTL'
_computing_structure_refinement 'SHELXL-93 (Sheldrick, 1993)'
_computing_structure_solution 'SHELXS-86 (Sheldrick, 1990)'
_diffrn_ambient_temperature 293(2)
_diffrn_measurement_device 'Siemens P4'
_diffrn_measurement_method '\w scans'
_diffrn_radiation_monochromator graphite
_diffrn_radiation_source 'fine-focus sealed tube'
_diffrn_radiation_type MoK\a
_diffrn_radiation_wavelength 0.71073
_diffrn_reflns_av_R_equivalents 0.0386
_diffrn_reflns_av_sigmaI/netI 0.0184
_diffrn_reflns_limit_h_max 8
_diffrn_reflns_limit_h_min -7
_diffrn_reflns_limit_k_max 19
_diffrn_reflns_limit_k_min -19
_diffrn_reflns_limit_l_max 18
_diffrn_reflns_limit_l_min -27
_diffrn_reflns_number 3238
_diffrn_reflns_theta_max 23.31
_diffrn_reflns_theta_min 2.81
_exptl_absorpt_coefficient_mu 1.389
_exptl_absorpt_correction_type none
_exptl_crystal_density_diffrn 1.885
_exptl_crystal_F_000 1872
_exptl_crystal_size_max 0.08
_exptl_crystal_size_mid 0.06
_exptl_crystal_size_min 0.04
_refine_diff_density_max 0.228
_refine_diff_density_min -0.360
_refine_diff_density_rms 0.056
_refine_ls_extinction_method none
_refine_ls_goodness_of_fit_all 1.134
_refine_ls_goodness_of_fit_obs 1.139
_refine_ls_matrix_type full
_refine_ls_number_parameters 79
_refine_ls_number_reflns 597
_refine_ls_number_restraints 0
_refine_ls_restrained_S_all 1.134
_refine_ls_restrained_S_obs 1.139
_refine_ls_R_factor_all 0.0152
_refine_ls_R_factor_obs 0.0150
_refine_ls_shift/esd_max 0.000
_refine_ls_shift/esd_mean 0.000
_refine_ls_structure_factor_coef Fsqd
_refine_ls_weighting_details 'w=1/[\s^2^(Fo^2^)+(0.0176P)^2^+6.6598P] where P=(Fo^2^+2Fc^2^)/3'
_refine_ls_weighting_scheme calc
_refine_ls_wR_factor_all 0.0369
_refine_ls_wR_factor_obs 0.0368
_reflns_number_observed 589
_reflns_number_total 597
_reflns_observed_criterion >2sigma(I)
_cod_data_source_file ic020333s_2.cif
_cod_data_source_block data
_cod_depositor_comments
;
The following automatic conversions were performed:

'_symmetry_cell_setting' value 'Orthorhombic' changed to
'orthorhombic' according to the built-in table from CIF Core
dictionary named 'cif_core.dic' version 2.4.1 from 2010-06-29.

Automatic conversion script
Id: cif_fix_values 1646 2011-03-28 12:23:43Z adriana 

The following automatic conversions were performed:

'_refine_ls_weighting_scheme' value 'calc
w=1/[\s^2^(Fo^2^)+(0.0176P)^2^+6.6598P] where P=(Fo^2^+2Fc^2^)/3' was
changed to 'calc'. New tag '_refine_ls_weighting_details' was
created. The value of the new tag was set to
'w=1/[\s^2^(Fo^2^)+(0.0176P)^2^+6.6598P] where P=(Fo^2^+2Fc^2^)/3'.

Automatic conversion script
Id: cif_fix_values 3143 2015-03-26 13:38:13Z robertas 
;
_cod_original_sg_symbol_H-M 'F d d d'
_cod_database_code 4318589

loop_
_symmetry_equiv_pos_as_xyz
'x, y, z'
'-x+3/4, -y+3/4, z'
'-x+3/4, y, -z+3/4'
'x, -y+3/4, -z+3/4'
'x, y+1/2, z+1/2'
'-x+3/4, -y+5/4, z+1/2'
'-x+3/4, y+1/2, -z+5/4'
'x, -y+5/4, -z+5/4'
'x+1/2, y, z+1/2'
'-x+5/4, -y+3/4, z+1/2'
'-x+5/4, y, -z+5/4'
'x+1/2, -y+3/4, -z+5/4'
'x+1/2, y+1/2, z'
'-x+5/4, -y+5/4, z'
'-x+5/4, y+1/2, -z+3/4'
'x+1/2, -y+5/4, -z+3/4'
'-x, -y, -z'
'x-3/4, y-3/4, -z'
'x-3/4, -y, z-3/4'
'-x, y-3/4, z-3/4'
'-x, -y+1/2, -z+1/2'
'x-3/4, y-1/4, -z+1/2'
'x-3/4, -y+1/2, z-1/4'
'-x, y-1/4, z-1/4'
'-x+1/2, -y, -z+1/2'
'x-1/4, y-3/4, -z+1/2'
'x-1/4, -y, z-1/4'
'-x+1/2, y-3/4, z-1/4'
'-x+1/2, -y+1/2, -z'
'x-1/4, y-1/4, -z'
'x-1/4, -y+1/2, z-3/4'
'-x+1/2, y-1/4, z-3/4'

loop_
_atom_site_aniso_label
_atom_site_aniso_U_11
_atom_site_aniso_U_22
_atom_site_aniso_U_33
_atom_site_aniso_U_23
_atom_site_aniso_U_13
_atom_site_aniso_U_12
Cd1 0.0187(2) 0.0174(2) 0.0137(2) 0.000 0.000 0.000
O1 0.0318(8) 0.0218(8) 0.0283(8) 0.0040(6) -0.0077(7) 0.0010(6)
O2 0.0329(8) 0.0271(8) 0.0267(7) -0.0020(6) 0.0118(6) -0.0015(7)
C1 0.0200(10) 0.0249(11) 0.0205(10) 0.0033(9) 0.0024(8) -0.0009(8)
C2 0.0278(12) 0.0250(11) 0.0324(11) 0.0057(9) -0.0111(10) -0.0031(9)
C10 0.030(2) 0.023(2) 0.024(2) 0.000 0.000 -0.0021(12)
N1 0.062(2) 0.030(2) 0.024(2) 0.000 0.000 -0.0104(14)
N2 0.0631(14) 0.0257(11) 0.0259(11) -0.0013(10) -0.0005(11) -0.0185(10)

loop_
_atom_site_label
_atom_site_type_symbol
_atom_site_fract_x
_atom_site_fract_y
_atom_site_fract_z
_atom_site_U_iso_or_equiv
_atom_site_thermal_displace_type
_atom_site_occupancy
_atom_site_calc_flag
_atom_site_refinement_flags
_atom_site_disorder_group
Cd1 Cd 0.1250 0.6250 0.1250 0.01659(13) Uani 1 d S .
O1 O -0.0847(2) 0.61553(7) 0.05365(6) 0.0273(3) Uani 1 d . .
O2 O -0.0374(2) 0.51932(8) 0.16999(5) 0.0289(3) Uani 1 d . .
C1 C -0.1163(2) 0.68465(11) 0.05030(8) 0.0218(5) Uani 1 d . .
C2 C -0.2543(3) 0.70927(11) 0.00813(9) 0.0284(5) Uani 1 d . .
H10 H -0.3660(34) 0.7002(16) 0.0256(10) 0.044(8) Uiso 1 d . .
H20 H -0.2328(38) 0.6777(15) -0.0244(10) 0.048(7) Uiso 1 d . .
C10 C -0.1250 0.3750 0.07794(12) 0.0256(7) Uani 1 d S .
N1 N -0.1250 0.3750 0.13124(11) 0.0386(8) Uani 1 d S .
H2 H -0.0469(40) 0.4292(16) 0.0225(12) 0.046(9) Uiso 1 d . .
H1 H -0.1574(34) 0.3353(14) 0.1487(10) 0.038(7) Uiso 1 d . .
N2 N -0.0769(3) 0.43520(12) 0.05057(9) 0.0382(5) Uani 1 d . .
H3 H -0.0350(35) 0.4676(15) 0.0671(10) 0.034(7) Uiso 1 d . .

loop_
_atom_type_symbol
_atom_type_description
_atom_type_scat_dispersion_real
_atom_type_scat_dispersion_imag
_atom_type_scat_source
C C 0.0033 0.0016 'International Tables Vol C Tables 4.2.6.8 and 6.1.1.4'
H H 0.0000 0.0000 'International Tables Vol C Tables 4.2.6.8 and 6.1.1.4'
N N 0.0061 0.0033 'International Tables Vol C Tables 4.2.6.8 and 6.1.1.4'
O O 0.0106 0.0060 'International Tables Vol C Tables 4.2.6.8 and 6.1.1.4'
Cd Cd -0.8075 1.2024 'International Tables Vol C Tables 4.2.6.8 and 6.1.1.4'

loop_
_geom_angle_atom_site_label_1
_geom_angle_atom_site_label_2
_geom_angle_atom_site_label_3
_geom_angle
_geom_angle_site_symmetry_1
_geom_angle_site_symmetry_3
_geom_angle_publ_flag
O1 Cd1 O1 83.52(8) 11_454 8_554 ?
O1 Cd1 O1 171.70(7) 11_454 . ?
O1 Cd1 O1 97.09(8) 8_554 . ?
O1 Cd1 O1 97.09(8) 11_454 14_455 ?
O1 Cd1 O1 171.70(7) 8_554 14_455 ?
O1 Cd1 O1 83.51(8) . 14_455 ?
O1 Cd1 O2 86.25(5) 11_454 . ?
O1 Cd1 O2 53.65(5) 8_554 . ?
O1 Cd1 O2 87.47(5) . . ?
O1 Cd1 O2 134.62(4) 14_455 . ?
O1 Cd1 O2 53.65(5) 11_454 14_455 ?
O1 Cd1 O2 86.25(5) 8_554 14_455 ?
O1 Cd1 O2 134.62(4) . 14_455 ?
O1 Cd1 O2 87.47(5) 14_455 14_455 ?
O2 Cd1 O2 127.64(6) . 14_455 ?
O1 Cd1 O2 87.47(5) 11_454 11_454 ?
O1 Cd1 O2 134.62(4) 8_554 11_454 ?
O1 Cd1 O2 86.24(5) . 11_454 ?
O1 Cd1 O2 53.65(5) 14_455 11_454 ?
O2 Cd1 O2 81.49(6) . 11_454 ?
O2 Cd1 O2 122.50(7) 14_455 11_454 ?
O1 Cd1 O2 134.62(4) 11_454 8_554 ?
O1 Cd1 O2 87.47(5) 8_554 8_554 ?
O1 Cd1 O2 53.65(5) . 8_554 ?
O1 Cd1 O2 86.24(5) 14_455 8_554 ?
O2 Cd1 O2 122.50(7) . 8_554 ?
O2 Cd1 O2 81.49(6) 14_455 8_554 ?
O2 Cd1 O2 127.63(6) 11_454 8_554 ?
C1 O1 Cd1 95.73(12) . . ?
C1 O2 Cd1 88.94(11) 8_554 . ?
O2 C1 O1 121.7(2) 8_554 . ?
O2 C1 C2 121.4(2) 8_554 . ?
O1 C1 C2 117.0(2) . . ?
C2 C2 C1 115.5(2) 29_465 . ?
N1 C10 N2 120.57(15) . . ?
N1 C10 N2 120.57(15) . 2_455 ?
N2 C10 N2 118.9(3) . 2_455 ?

loop_
_geom_bond_atom_site_label_1
_geom_bond_atom_site_label_2
_geom_bond_distance
_geom_bond_site_symmetry_2
_geom_bond_publ_flag
Cd1 O1 2.3504(14) 11_454 ?
Cd1 O1 2.3505(14) 8_554 ?
Cd1 O1 2.3505(14) . ?
Cd1 O1 2.3505(14) 14_455 ?
Cd1 O2 2.5057(13) . ?
Cd1 O2 2.5057(13) 14_455 ?
Cd1 O2 2.5058(13) 11_454 ?
Cd1 O2 2.5058(13) 8_554 ?
O1 C1 1.266(2) . ?
O2 C1 1.248(2) 8_554 ?
C1 O2 1.248(2) 8_554 ?
C1 C2 1.523(3) . ?
C2 C2 1.518(4) 29_465 ?
C10 N1 1.310(4) . ?
C10 N2 1.323(2) . ?
C10 N2 1.323(2) 2_455 ?
